data_7125032
loop_
_publ_author_name
'Xie, Jianhui'
'Lo, Po-Kam'
'Lam, William W. Y.'
'Man, Wai-Lun'
'Ma, Li'
'Yiu, Shek-Man'
'Lau, Kai-Chung'
'Lau, Tai-Chu'

_publ_section_title
;
 Oxidation of hydroquinones by a (salen)ruthenium(vi) nitrido complex.
;
_journal_issue 76
_journal_name_full 'Chemical communications (Cambridge, England)'
_journal_page_first 11430
_journal_page_last 11433
_journal_paper_doi 10.1039/c6cc06231h
_journal_volume 52
_journal_year 2016
_chemical_formula_moiety 'C25 H28 N4 O2 Ru, 2(F3 P0.5)'
_chemical_formula_sum 'C25 H28 F6 N4 O2 P Ru'
_chemical_formula_weight 662.55
_space_group_crystal_system monoclinic
_space_group_IT_number 15
_space_group_name_Hall '-C 2yc'
_space_group_name_H-M_alt 'C 1 2/c 1'
_atom_sites_solution_hydrogens geom
_atom_sites_solution_primary direct
_atom_sites_solution_secondary difmap
_audit_creation_date
;
'Thu Jul 02 16:25:27 2015'
;
_audit_creation_method
;
CrysAlisPro, Oxford Diffraction Ltd.,
Version 1.171.35.21 (release 20-01-2012 CrysAlis171 .NET)
(compiled Jan 23 2012,18:06:46)
;
_audit_update_record
;
2016-07-25 deposited with the CCDC.
2016-08-19 downloaded from the CCDC.
;
_cell_angle_alpha 90.0
_cell_angle_beta 102.8133(16)
_cell_angle_gamma 90.0
_cell_formula_units_Z 8
_cell_length_a 30.6243(5)
_cell_length_b 19.9078(3)
_cell_length_c 11.58630(18)
_cell_measurement_reflns_used 6935
_cell_measurement_temperature 193(2)
_cell_measurement_theta_max 71.6066
_cell_measurement_theta_min 2.9572
_cell_volume 6887.83(19)
_computing_cell_refinement
;
CrysAlisPro, Agilent Technologies,
Version 1.171.35.21 (release 20-01-2012 CrysAlis171 .NET)
(compiled Jan 23 2012,18:06:46)
;
_computing_data_collection
;
CrysAlisPro, Agilent Technologies,
Version 1.171.35.21 (release 20-01-2012 CrysAlis171 .NET)
(compiled Jan 23 2012,18:06:46)
;
_computing_data_reduction
;
CrysAlisPro, Agilent Technologies,
Version 1.171.35.21 (release 20-01-2012 CrysAlis171 .NET)
(compiled Jan 23 2012,18:06:46)
;
_computing_molecular_graphics 'Olex2 (Dolomanov et al., 2009)'
_computing_publication_material 'Olex2 (Dolomanov et al., 2009)'
_computing_structure_refinement 'XL (Sheldrick, 2008)'
_computing_structure_solution 'SHELXS-97 (Sheldrick, 1990)'
_diffrn_ambient_temperature 193(2)
_diffrn_detector_area_resol_mean 16.1270
_diffrn_measured_fraction_theta_full 1.000
_diffrn_measured_fraction_theta_max 1.000
_diffrn_measurement_details
;
#__ type_ start__ end____ width___ exp.time_
  1 omega   10.00   48.00   1.0000    8.0000
omega____ theta____ kappa____ phi______ frames
    -        0.0000 -110.0000   -6.0000 38

#__ type_ start__ end____ width___ exp.time_
  2 omega  -24.00   40.00   1.0000    8.0000
omega____ theta____ kappa____ phi______ frames
    -        0.0000  -99.0000 -180.0000 64

#__ type_ start__ end____ width___ exp.time_
  3 omega  -72.00    9.00   1.0000   32.0000
omega____ theta____ kappa____ phi______ frames
    -      -55.0000   57.0000 -150.0000 81

#__ type_ start__ end____ width___ exp.time_
  4 omega -124.00  -92.00   1.0000   32.0000
omega____ theta____ kappa____ phi______ frames
    -      -55.0000  -57.0000 -180.0000 32

#__ type_ start__ end____ width___ exp.time_
  5 omega   73.00   98.00   1.0000   32.0000
omega____ theta____ kappa____ phi______ frames
    -       55.0000  125.0000   90.0000 25

#__ type_ start__ end____ width___ exp.time_
  6 omega   73.00  120.00   1.0000   32.0000
omega____ theta____ kappa____ phi______ frames
    -       55.0000  125.0000  150.0000 47

#__ type_ start__ end____ width___ exp.time_
  7 omega   73.00   98.00   1.0000   32.0000
omega____ theta____ kappa____ phi______ frames
    -       55.0000  125.0000 -120.0000 25

#__ type_ start__ end____ width___ exp.time_
  8 omega  -10.00   70.00   1.0000   32.0000
omega____ theta____ kappa____ phi______ frames
    -       55.0000  -57.0000  -90.0000 80

#__ type_ start__ end____ width___ exp.time_
  9 omega  -63.00  -11.00   1.0000   64.0000
omega____ theta____ kappa____ phi______ frames
    -      -64.0000   37.0000  -60.0000 52

#__ type_ start__ end____ width___ exp.time_
 10 omega   40.00   72.00   1.0000   64.0000
omega____ theta____ kappa____ phi______ frames
    -      110.0000  -25.0000 -150.0000 32

#__ type_ start__ end____ width___ exp.time_
 11 omega   52.00   83.00   1.0000   64.0000
omega____ theta____ kappa____ phi______ frames
    -      110.0000  -50.0000 -180.0000 31

#__ type_ start__ end____ width___ exp.time_
 12 omega   37.00   72.00   1.0000   64.0000
omega____ theta____ kappa____ phi______ frames
    -      110.0000  -25.0000   90.0000 35

#__ type_ start__ end____ width___ exp.time_
 13 omega   38.00   64.00   1.0000   64.0000
omega____ theta____ kappa____ phi______ frames
    -      110.0000  -37.0000  -60.0000 26

#__ type_ start__ end____ width___ exp.time_
 14 omega   38.00   65.00   1.0000   64.0000
omega____ theta____ kappa____ phi______ frames
    -      110.0000 -111.0000 -120.0000 27

#__ type_ start__ end____ width___ exp.time_
 15 omega   54.00   80.00   1.0000   64.0000
omega____ theta____ kappa____ phi______ frames
    -      110.0000  -50.0000 -120.0000 26

#__ type_ start__ end____ width___ exp.time_
 16 omega   39.00   68.00   1.0000   64.0000
omega____ theta____ kappa____ phi______ frames
    -      110.0000  -25.0000   30.0000 29

#__ type_ start__ end____ width___ exp.time_
 17 omega   53.00   89.00   1.0000   64.0000
omega____ theta____ kappa____ phi______ frames
    -      110.0000 -111.0000  -60.0000 36

#__ type_ start__ end____ width___ exp.time_
 18 omega   37.00   67.00   1.0000   64.0000
omega____ theta____ kappa____ phi______ frames
    -      110.0000  -25.0000   60.0000 30

#__ type_ start__ end____ width___ exp.time_
 19 omega   42.00   87.00   1.0000   64.0000
omega____ theta____ kappa____ phi______ frames
    -      110.0000 -111.0000 -150.0000 45

#__ type_ start__ end____ width___ exp.time_
 20 omega   96.00  168.00   1.0000   64.0000
omega____ theta____ kappa____ phi______ frames
    -      110.0000   50.0000  120.0000 72

#__ type_ start__ end____ width___ exp.time_
 21 omega   41.00   80.00   1.0000   64.0000
omega____ theta____ kappa____ phi______ frames
    -      110.0000 -111.0000    0.0000 39

#__ type_ start__ end____ width___ exp.time_
 22 omega   39.00   69.00   1.0000   64.0000
omega____ theta____ kappa____ phi______ frames
    -      110.0000  -25.0000  120.0000 30

#__ type_ start__ end____ width___ exp.time_
 23 omega   49.00   76.00   1.0000   64.0000
omega____ theta____ kappa____ phi______ frames
    -      110.0000  -50.0000    0.0000 27

#__ type_ start__ end____ width___ exp.time_
 24 omega   88.00  165.00   1.0000   64.0000
omega____ theta____ kappa____ phi______ frames
    -      110.0000   63.0000    0.0000 77

#__ type_ start__ end____ width___ exp.time_
 25 omega   39.00   68.00   1.0000   64.0000
omega____ theta____ kappa____ phi______ frames
    -      110.0000  -25.0000 -120.0000 29
;
_diffrn_measurement_device_type 'Xcalibur, Sapphire3, Gemini ultra'
_diffrn_measurement_method '\w scans'
_diffrn_orient_matrix_UB_11 0.0383909000
_diffrn_orient_matrix_UB_12 0.0350542000
_diffrn_orient_matrix_UB_13 -0.0428889000
_diffrn_orient_matrix_UB_21 0.0327961000
_diffrn_orient_matrix_UB_22 -0.0546608000
_diffrn_orient_matrix_UB_23 0.0607439000
_diffrn_orient_matrix_UB_31 -0.0105855000
_diffrn_orient_matrix_UB_32 -0.0421434000
_diffrn_orient_matrix_UB_33 -0.1142190000
_diffrn_radiation_monochromator mirror
_diffrn_radiation_type CuK\a
_diffrn_radiation_wavelength 1.54178
_diffrn_reflns_av_R_equivalents 0.0309
_diffrn_reflns_av_unetI/netI 0.0784
_diffrn_reflns_limit_h_max 35
_diffrn_reflns_limit_h_min -37
_diffrn_reflns_limit_k_max 23
_diffrn_reflns_limit_k_min -24
_diffrn_reflns_limit_l_max 13
_diffrn_reflns_limit_l_min -14
_diffrn_reflns_number 15986
_diffrn_reflns_theta_full 66.99
_diffrn_reflns_theta_max 66.99
_diffrn_reflns_theta_min 2.96
_diffrn_source 'Enhance Ultra (Cu) X-ray Source'
_exptl_absorpt_coefficient_mu 4.632
_exptl_absorpt_correction_T_max 1.00000
_exptl_absorpt_correction_T_min 0.67017
_exptl_absorpt_correction_type multi-scan
_exptl_absorpt_process_details
;
CrysAlisPro, Agilent Technologies,
Version 1.171.35.21 (release 20-01-2012 CrysAlis171 .NET)
(compiled Jan 23 2012,18:06:46)
Empirical absorption correction using spherical harmonics,
 implemented in SCALE3 ABSPACK scaling algorithm.
;
_exptl_crystal_colour green
_exptl_crystal_density_diffrn 1.276
_exptl_crystal_density_method 'not measured'
_exptl_crystal_description block
_exptl_crystal_F_000 2680
_exptl_crystal_size_max 0.21
_exptl_crystal_size_mid 0.19
_exptl_crystal_size_min 0.02
_platon_squeeze_details
;
;
_refine_diff_density_max 1.308
_refine_diff_density_min -0.555
_refine_diff_density_rms 0.075
_refine_ls_extinction_method none
_refine_ls_goodness_of_fit_ref 1.046
_refine_ls_hydrogen_treatment constr
_refine_ls_matrix_type full
_refine_ls_number_parameters 356
_refine_ls_number_reflns 6148
_refine_ls_number_restraints 0
_refine_ls_restrained_S_all 1.046
_refine_ls_R_factor_all 0.0452
_refine_ls_R_factor_gt 0.0407
_refine_ls_shift/su_max 0.000
_refine_ls_shift/su_mean 0.000
_refine_ls_structure_factor_coef Fsqd
_refine_ls_weighting_details 'calc w=1/[\s^2^(Fo^2^)+(0.0661P)^2^+7.3987P] where P=(Fo^2^+2Fc^2^)/3'
_refine_ls_weighting_scheme calc
_refine_ls_wR_factor_gt 0.1083
_refine_ls_wR_factor_ref 0.1120
_reflns_number_gt 5451
_reflns_number_total 6148
_reflns_threshold_expression >2sigma(I)
_cod_data_source_file c6cc06231h2.cif
_cod_data_source_block 062915a_xie
_cod_original_cell_volume 6887.8(2)
_cod_database_code 7125032
_cell_oxdiff_angle_alpha 89.946(3)
_cell_oxdiff_angle_beta 102.772(3)
_cell_oxdiff_angle_gamma 90.002(3)
_cell_oxdiff_length_a 30.6191(12)
_cell_oxdiff_length_b 19.9011(8)
_cell_oxdiff_length_c 11.5903(5)
_cell_oxdiff_measurement_reflns_used 6934
_cell_oxdiff_volume 6887.8(5)
_reflns_odcompleteness_completeness 98.12
_reflns_odcompleteness_iscentric 1
_reflns_odcompleteness_theta 71.61

loop_
_space_group_symop_id
_space_group_symop_operation_xyz
1 'x, y, z'
2 '-x, y, -z+1/2'
3 'x+1/2, y+1/2, z'
4 '-x+1/2, y+1/2, -z+1/2'
5 '-x, -y, -z'
6 'x, -y, z-1/2'
7 '-x+1/2, -y+1/2, -z'
8 'x+1/2, -y+1/2, z-1/2'

loop_
_atom_site_label
_atom_site_type_symbol
_atom_site_fract_x
_atom_site_fract_y
_atom_site_fract_z
_atom_site_U_iso_or_equiv
_atom_site_adp_type
_atom_site_occupancy
_atom_site_symmetry_multiplicity
_atom_site_calc_flag
_atom_site_refinement_flags_posn
_atom_site_refinement_flags_adp
Ru1 Ru 0.180743(7) 0.188826(11) 0.424443(17) 0.03587(10) Uani 1 1 d . .
P1 P 0.0000 0.02407(7) 0.2500 0.0459(3) Uani 1 2 d S T
P2 P 0.2500 0.7500 0.5000 0.0638(4) Uani 1 2 d S T
F1 F 0.05335(7) 0.02361(13) 0.2835(2) 0.0680(6) Uani 1 1 d . .
F2 F -0.00152(10) 0.0184(3) 0.3813(2) 0.1277(16) Uani 1 1 d . .
F3 F 0.0000 0.1006(2) 0.2500 0.138(2) Uani 1 2 d S T
F4 F 0.0000 -0.0561(2) 0.2500 0.135(2) Uani 1 2 d S T
F5 F 0.28173(15) 0.7786(2) 0.6153(3) 0.1247(13) Uani 1 1 d . .
F6 F 0.2619(2) 0.81020(19) 0.4289(4) 0.156(2) Uani 1 1 d . .
F7 F 0.21212(16) 0.7906(2) 0.5373(4) 0.1507(18) Uani 1 1 d . .
O1 O 0.23048(8) 0.15482(10) 0.55558(18) 0.0427(5) Uani 1 1 d . .
O2 O 0.18048(8) 0.27940(11) 0.50313(19) 0.0442(5) Uani 1 1 d . .
N1 N 0.17782(9) 0.10180(13) 0.3378(2) 0.0406(6) Uani 1 1 d . .
N2 N 0.13366(9) 0.21613(15) 0.2850(2) 0.0446(6) Uani 1 1 d . .
N3 N 0.22887(9) 0.22524(14) 0.3358(2) 0.0419(6) Uani 1 1 d . .
H3A H 0.2553 0.2037 0.3632 0.063 Uiso 1 1 calc GR .
H3B H 0.2327 0.2701 0.3490 0.063 Uiso 1 1 calc GR .
H3C H 0.2194 0.2176 0.2568 0.063 Uiso 1 1 calc GR .
N4 N 0.13728(10) 0.15822(14) 0.5309(2) 0.0439(6) Uani 1 1 d . .
C1 C 0.23845(11) 0.09046(16) 0.5789(3) 0.0436(7) Uani 1 1 d . .
C2 C 0.26404(14) 0.0736(2) 0.6917(3) 0.0581(9) Uani 1 1 d . .
H2 H 0.2732 0.1080 0.7487 0.070 Uiso 1 1 calc R .
C3 C 0.27590(17) 0.0082(2) 0.7205(4) 0.0734(12) Uani 1 1 d . .
H3 H 0.2929 -0.0020 0.7974 0.088 Uiso 1 1 calc R .
C4 C 0.26339(17) -0.0436(2) 0.6383(4) 0.0724(12) Uani 1 1 d . .
H4 H 0.2726 -0.0885 0.6581 0.087 Uiso 1 1 calc R .
C5 C 0.23774(15) -0.02862(19) 0.5289(4) 0.0609(10) Uani 1 1 d . .
H5 H 0.2290 -0.0638 0.4733 0.073 Uiso 1 1 calc R .
C6 C 0.22387(12) 0.03750(17) 0.4966(3) 0.0463(7) Uani 1 1 d . .
C7 C 0.19685(12) 0.04650(16) 0.3798(3) 0.0464(8) Uani 1 1 d . .
H7 H 0.1926 0.0085 0.3291 0.056 Uiso 1 1 calc R .
C8 C 0.15468(12) 0.10987(19) 0.2096(3) 0.0505(8) Uani 1 1 d . .
H8 H 0.1767 0.1316 0.1691 0.061 Uiso 1 1 calc R .
C9 C 0.13939(15) 0.0458(2) 0.1430(3) 0.0608(10) Uani 1 1 d . .
H9A H 0.1177 0.0219 0.1803 0.073 Uiso 1 1 calc R .
H9B H 0.1653 0.0158 0.1441 0.073 Uiso 1 1 calc R .
C10 C 0.11698(18) 0.0651(3) 0.0139(3) 0.0755(13) Uani 1 1 d . .
H10A H 0.1399 0.0846 -0.0247 0.091 Uiso 1 1 calc R .
H10B H 0.1051 0.0241 -0.0302 0.091 Uiso 1 1 calc R .
C11 C 0.07997(17) 0.1142(3) 0.0070(3) 0.0778(14) Uani 1 1 d . .
H11A H 0.0558 0.0933 0.0386 0.093 Uiso 1 1 calc R .
H11B H 0.0676 0.1258 -0.0769 0.093 Uiso 1 1 calc R .
C12 C 0.09529(15) 0.1778(2) 0.0756(3) 0.0650(11) Uani 1 1 d . .
H12A H 0.0694 0.2081 0.0733 0.078 Uiso 1 1 calc R .
H12B H 0.1174 0.2017 0.0397 0.078 Uiso 1 1 calc R .
C13 C 0.11649(12) 0.1592(2) 0.2034(3) 0.0532(9) Uani 1 1 d . .
H13 H 0.0930 0.1359 0.2362 0.064 Uiso 1 1 calc R .
C14 C 0.11940(13) 0.2765(2) 0.2614(3) 0.0595(9) Uani 1 1 d . .
H14 H 0.0989 0.2835 0.1879 0.071 Uiso 1 1 calc R .
C15 C 0.13146(14) 0.3339(2) 0.3354(4) 0.0640(10) Uani 1 1 d . .
C16 C 0.1113(2) 0.3950(3) 0.2918(5) 0.0983(19) Uani 1 1 d . .
H16 H 0.0921 0.3959 0.2153 0.118 Uiso 1 1 calc R .
C17 C 0.1185(2) 0.4530(3) 0.3555(7) 0.120(3) Uani 1 1 d . .
H17 H 0.1052 0.4938 0.3228 0.143 Uiso 1 1 calc R .
C18 C 0.1457(2) 0.4520(3) 0.4692(6) 0.101(2) Uani 1 1 d . .
H18 H 0.1509 0.4923 0.5141 0.122 Uiso 1 1 calc R .
C19 C 0.16493(16) 0.3929(2) 0.5167(4) 0.0713(12) Uani 1 1 d . .
H19 H 0.1823 0.3927 0.5954 0.086 Uiso 1 1 calc R .
C20 C 0.15943(12) 0.33291(19) 0.4510(3) 0.0518(8) Uani 1 1 d . .
C21 C 0.09976(13) 0.12345(19) 0.4953(3) 0.0536(9) Uani 1 1 d . .
H21 H 0.0913 0.1103 0.4147 0.064 Uiso 1 1 calc R .
C22 C 0.07270(16) 0.1058(3) 0.5700(4) 0.0744(13) Uani 1 1 d . .
H22 H 0.0464 0.0801 0.5417 0.089 Uiso 1 1 calc R .
C23 C 0.08399(18) 0.1255(3) 0.6858(4) 0.0851(16) Uani 1 1 d . .
H23 H 0.0653 0.1148 0.7385 0.102 Uiso 1 1 calc R .
C24 C 0.12307(18) 0.1614(2) 0.7249(4) 0.0742(13) Uani 1 1 d . .
H24 H 0.1320 0.1750 0.8052 0.089 Uiso 1 1 calc R .
C25 C 0.14884(15) 0.1772(2) 0.6458(3) 0.0573(10) Uani 1 1 d . .
H25 H 0.1756 0.2021 0.6724 0.069 Uiso 1 1 calc R .

loop_
_atom_site_aniso_label
_atom_site_aniso_U_11
_atom_site_aniso_U_22
_atom_site_aniso_U_33
_atom_site_aniso_U_23
_atom_site_aniso_U_13
_atom_site_aniso_U_12
Ru1 0.04450(16) 0.03634(15) 0.02713(14) -0.00402(8) 0.00866(10) -0.01237(9)
P1 0.0366(6) 0.0626(8) 0.0365(6) 0.000 0.0037(4) 0.000
P2 0.1015(11) 0.0495(7) 0.0496(7) 0.0020(6) 0.0367(7) 0.0201(7)
F1 0.0383(11) 0.0927(18) 0.0690(14) -0.0070(12) 0.0035(9) -0.0121(11)
F2 0.0719(17) 0.261(5) 0.0476(14) 0.021(2) 0.0074(12) -0.007(2)
F3 0.080(3) 0.053(2) 0.276(8) 0.000 0.033(4) 0.000
F4 0.0461(19) 0.073(3) 0.281(8) 0.000 0.024(3) 0.000
F5 0.149(3) 0.145(3) 0.080(2) -0.020(2) 0.024(2) -0.014(3)
F6 0.280(7) 0.094(3) 0.108(3) 0.028(2) 0.072(4) -0.028(3)
F7 0.148(4) 0.164(4) 0.153(4) -0.030(3) 0.062(3) 0.068(3)
O1 0.0552(12) 0.0332(11) 0.0374(11) -0.0026(9) 0.0054(9) -0.0127(9)
O2 0.0539(13) 0.0395(12) 0.0391(11) -0.0057(9) 0.0103(10) -0.0096(10)
N1 0.0528(15) 0.0427(14) 0.0283(12) -0.0071(10) 0.0135(11) -0.0170(12)
N2 0.0472(14) 0.0486(16) 0.0365(13) -0.0030(12) 0.0064(11) -0.0115(12)
N3 0.0480(14) 0.0439(14) 0.0352(13) -0.0033(11) 0.0123(11) -0.0149(12)
N4 0.0580(16) 0.0420(14) 0.0354(13) -0.0075(11) 0.0180(12) -0.0145(12)
C1 0.0545(18) 0.0399(16) 0.0389(16) 0.0017(13) 0.0154(14) -0.0074(14)
C2 0.076(2) 0.050(2) 0.0445(19) 0.0020(15) 0.0043(17) -0.0028(18)
C3 0.099(3) 0.058(2) 0.057(2) 0.013(2) 0.004(2) 0.008(2)
C4 0.103(3) 0.045(2) 0.069(3) 0.0073(19) 0.019(2) 0.008(2)
C5 0.085(3) 0.0404(18) 0.061(2) -0.0046(16) 0.025(2) -0.0026(18)
C6 0.062(2) 0.0388(16) 0.0432(17) -0.0015(13) 0.0224(15) -0.0061(15)
C7 0.064(2) 0.0370(16) 0.0429(17) -0.0085(13) 0.0226(15) -0.0161(15)
C8 0.061(2) 0.059(2) 0.0319(16) -0.0086(14) 0.0114(14) -0.0189(17)
C9 0.080(3) 0.070(2) 0.0349(17) -0.0164(17) 0.0170(17) -0.031(2)
C10 0.103(3) 0.088(3) 0.0345(19) -0.019(2) 0.012(2) -0.030(3)
C11 0.085(3) 0.110(4) 0.0319(18) -0.011(2) -0.0005(18) -0.030(3)
C12 0.067(2) 0.086(3) 0.0377(19) -0.0047(18) 0.0012(17) -0.014(2)
C13 0.0557(19) 0.068(2) 0.0331(16) -0.0092(15) 0.0034(14) -0.0204(18)
C14 0.054(2) 0.067(3) 0.051(2) 0.0011(18) -0.0035(16) -0.0036(18)
C15 0.066(2) 0.053(2) 0.067(2) -0.0015(19) 0.0016(19) 0.0040(19)
C16 0.106(4) 0.070(3) 0.097(4) 0.003(3) -0.025(3) 0.019(3)
C17 0.127(5) 0.068(3) 0.140(6) -0.012(3) -0.020(4) 0.044(3)
C18 0.119(4) 0.052(3) 0.117(5) -0.021(3) -0.008(4) 0.021(3)
C19 0.079(3) 0.049(2) 0.079(3) -0.014(2) 0.000(2) 0.006(2)
C20 0.0528(19) 0.0440(18) 0.058(2) -0.0031(16) 0.0114(16) -0.0030(16)
C21 0.060(2) 0.060(2) 0.0421(18) -0.0055(16) 0.0155(15) -0.0219(18)
C22 0.078(3) 0.091(3) 0.061(2) -0.016(2) 0.031(2) -0.041(3)
C23 0.107(4) 0.099(4) 0.065(3) -0.018(3) 0.053(3) -0.046(3)
C24 0.113(4) 0.076(3) 0.044(2) -0.013(2) 0.040(2) -0.032(3)
C25 0.077(2) 0.063(2) 0.0367(17) -0.0130(16) 0.0220(17) -0.0255(19)

loop_
_atom_type_symbol
_atom_type_description
_atom_type_scat_dispersion_real
_atom_type_scat_dispersion_imag
_atom_type_scat_source
C C 0.0181 0.0091 'International Tables Vol C Tables 4.2.6.8 and 6.1.1.4'
H H 0.0000 0.0000 'International Tables Vol C Tables 4.2.6.8 and 6.1.1.4'
N N 0.0311 0.0180 'International Tables Vol C Tables 4.2.6.8 and 6.1.1.4'
O O 0.0492 0.0322 'International Tables Vol C Tables 4.2.6.8 and 6.1.1.4'
F F 0.0727 0.0534 'International Tables Vol C Tables 4.2.6.8 and 6.1.1.4'
P P 0.2955 0.4335 'International Tables Vol C Tables 4.2.6.8 and 6.1.1.4'
Ru Ru 0.0552 3.2960 'International Tables Vol C Tables 4.2.6.8 and 6.1.1.4'

loop_
_geom_angle_atom_site_label_1
_geom_angle_atom_site_label_2
_geom_angle_atom_site_label_3
_geom_angle
_geom_angle_site_symmetry_1
_geom_angle_site_symmetry_3
O1 Ru1 O2 92.12(9) . .
O1 Ru1 N3 89.41(10) . .
O1 Ru1 N4 86.04(10) . .
O2 Ru1 N3 89.22(10) . .
O2 Ru1 N4 85.82(10) . .
N1 Ru1 O1 91.75(10) . .
N1 Ru1 O2 176.13(10) . .
N1 Ru1 N3 90.66(10) . .
N1 Ru1 N4 94.62(10) . .
N2 Ru1 O1 174.54(10) . .
N2 Ru1 O2 92.78(11) . .
N2 Ru1 N1 83.35(12) . .
N2 Ru1 N3 88.24(11) . .
N2 Ru1 N4 96.73(11) . .
N4 Ru1 N3 173.13(10) . .
F1 P1 F1 179.3(2) 2 .
F1 P1 F4 89.67(11) 2 .
F1 P1 F4 89.67(11) . .
F2 P1 F1 90.68(14) 2 2
F2 P1 F1 89.27(14) . 2
F2 P1 F1 90.68(14) . .
F2 P1 F1 89.27(14) 2 .
F2 P1 F2 171.6(4) . 2
F2 P1 F4 85.8(2) 2 .
F2 P1 F4 85.8(2) . .
F3 P1 F1 90.33(11) . 2
F3 P1 F1 90.33(11) . .
F3 P1 F2 94.2(2) . 2
F3 P1 F2 94.2(2) . .
F3 P1 F4 180.0 . .
F5 P2 F5 180.000(1) 7_566 .
F6 P2 F5 90.1(3) 7_566 .
F6 P2 F5 89.9(3) . .
F6 P2 F5 90.1(3) . 7_566
F6 P2 F5 89.9(3) 7_566 7_566
F6 P2 F6 180.00(18) 7_566 .
F6 P2 F7 88.6(3) . 7_566
F6 P2 F7 91.4(3) 7_566 7_566
F6 P2 F7 91.4(3) . .
F6 P2 F7 88.6(3) 7_566 .
F7 P2 F5 93.7(3) . 7_566
F7 P2 F5 86.3(3) 7_566 7_566
F7 P2 F5 93.7(3) 7_566 .
F7 P2 F5 86.3(3) . .
F7 P2 F7 180.000(1) . 7_566
C1 O1 Ru1 123.69(19) . .
C20 O2 Ru1 124.3(2) . .
C7 N1 Ru1 125.8(2) . .
C7 N1 C8 122.6(3) . .
C8 N1 Ru1 111.3(2) . .
C13 N2 Ru1 113.4(2) . .
C14 N2 Ru1 125.4(2) . .
C14 N2 C13 121.2(3) . .
Ru1 N3 H3A 109.5 . .
Ru1 N3 H3B 109.5 . .
Ru1 N3 H3C 109.5 . .
H3A N3 H3B 109.5 . .
H3A N3 H3C 109.5 . .
H3B N3 H3C 109.5 . .
C21 N4 Ru1 126.0(2) . .
C21 N4 C25 118.2(3) . .
C25 N4 Ru1 115.9(2) . .
O1 C1 C2 117.5(3) . .
O1 C1 C6 124.3(3) . .
C2 C1 C6 118.2(3) . .
C1 C2 H2 119.5 . .
C3 C2 C1 121.0(4) . .
C3 C2 H2 119.5 . .
C2 C3 H3 119.5 . .
C2 C3 C4 121.0(4) . .
C4 C3 H3 119.5 . .
C3 C4 H4 120.5 . .
C5 C4 C3 119.0(4) . .
C5 C4 H4 120.5 . .
C4 C5 H5 119.1 . .
C4 C5 C6 121.9(4) . .
C6 C5 H5 119.1 . .
C1 C6 C7 124.7(3) . .
C5 C6 C1 118.8(3) . .
C5 C6 C7 116.5(3) . .
N1 C7 C6 125.6(3) . .
N1 C7 H7 117.2 . .
C6 C7 H7 117.2 . .
N1 C8 H8 106.9 . .
N1 C8 C9 116.0(3) . .
N1 C8 C13 107.8(3) . .
C9 C8 H8 106.9 . .
C9 C8 C13 111.9(3) . .
C13 C8 H8 106.9 . .
C8 C9 H9A 110.2 . .
C8 C9 H9B 110.2 . .
C8 C9 C10 107.7(3) . .
H9A C9 H9B 108.5 . .
C10 C9 H9A 110.2 . .
C10 C9 H9B 110.2 . .
C9 C10 H10A 109.1 . .
C9 C10 H10B 109.1 . .
H10A C10 H10B 107.8 . .
C11 C10 C9 112.7(4) . .
C11 C10 H10A 109.1 . .
C11 C10 H10B 109.1 . .
C10 C11 H11A 109.2 . .
C10 C11 H11B 109.2 . .
C10 C11 C12 112.2(4) . .
H11A C11 H11B 107.9 . .
C12 C11 H11A 109.2 . .
C12 C11 H11B 109.2 . .
C11 C12 H12A 109.9 . .
C11 C12 H12B 109.9 . .
C11 C12 C13 108.8(4) . .
H12A C12 H12B 108.3 . .
C13 C12 H12A 109.9 . .
C13 C12 H12B 109.9 . .
N2 C13 C8 107.5(3) . .
N2 C13 C12 116.4(3) . .
N2 C13 H13 107.1 . .
C8 C13 C12 111.2(3) . .
C8 C13 H13 107.1 . .
C12 C13 H13 107.1 . .
N2 C14 H14 117.0 . .
N2 C14 C15 126.0(4) . .
C15 C14 H14 117.0 . .
C16 C15 C14 116.2(4) . .
C16 C15 C20 118.4(4) . .
C20 C15 C14 125.3(4) . .
C15 C16 H16 118.9 . .
C17 C16 C15 122.2(5) . .
C17 C16 H16 118.9 . .
C16 C17 H17 120.3 . .
C16 C17 C18 119.5(5) . .
C18 C17 H17 120.3 . .
C17 C18 H18 119.9 . .
C19 C18 C17 120.3(5) . .
C19 C18 H18 119.9 . .
C18 C19 H19 119.3 . .
C18 C19 C20 121.4(4) . .
C20 C19 H19 119.3 . .
O2 C20 C15 125.0(3) . .
O2 C20 C19 116.7(3) . .
C19 C20 C15 118.3(4) . .
N4 C21 H21 118.6 . .
N4 C21 C22 122.7(3) . .
C22 C21 H21 118.6 . .
C21 C22 H22 120.3 . .
C23 C22 C21 119.3(4) . .
C23 C22 H22 120.3 . .
C22 C23 H23 120.6 . .
C22 C23 C24 118.9(4) . .
C24 C23 H23 120.6 . .
C23 C24 H24 120.5 . .
C25 C24 C23 118.9(4) . .
C25 C24 H24 120.5 . .
N4 C25 C24 122.0(4) . .
N4 C25 H25 119.0 . .
C24 C25 H25 119.0 . .

loop_
_geom_bond_atom_site_label_1
_geom_bond_atom_site_label_2
_geom_bond_distance
_geom_bond_site_symmetry_2
Ru1 O1 2.017(2) .
Ru1 O2 2.022(2) .
Ru1 N1 1.995(3) .
Ru1 N2 1.990(3) .
Ru1 N3 2.104(2) .
Ru1 N4 2.097(3) .
P1 F1 1.595(2) .
P1 F1 1.595(2) 2
P1 F2 1.538(3) .
P1 F2 1.538(3) 2
P1 F3 1.524(4) .
P1 F4 1.597(5) .
P2 F5 1.575(4) 7_566
P2 F5 1.575(4) .
P2 F6 1.544(3) .
P2 F6 1.544(3) 7_566
P2 F7 1.552(3) .
P2 F7 1.552(3) 7_566
O1 C1 1.321(4) .
O2 C20 1.320(4) .
N1 C7 1.290(4) .
N1 C8 1.507(4) .
N2 C13 1.495(4) .
N2 C14 1.287(5) .
N3 H3A 0.9100 .
N3 H3B 0.9100 .
N3 H3C 0.9100 .
N4 C21 1.327(4) .
N4 C25 1.354(4) .
C1 C2 1.408(5) .
C1 C6 1.426(5) .
C2 H2 0.9500 .
C2 C3 1.372(6) .
C3 H3 0.9500 .
C3 C4 1.399(6) .
C4 H4 0.9500 .
C4 C5 1.369(6) .
C5 H5 0.9500 .
C5 C6 1.408(5) .
C6 C7 1.434(5) .
C7 H7 0.9500 .
C8 H8 1.0000 .
C8 C9 1.511(5) .
C8 C13 1.517(6) .
C9 H9A 0.9900 .
C9 H9B 0.9900 .
C9 C10 1.551(5) .
C10 H10A 0.9900 .
C10 H10B 0.9900 .
C10 C11 1.485(7) .
C11 H11A 0.9900 .
C11 H11B 0.9900 .
C11 C12 1.514(6) .
C12 H12A 0.9900 .
C12 H12B 0.9900 .
C12 C13 1.526(5) .
C13 H13 1.0000 .
C14 H14 0.9500 .
C14 C15 1.427(6) .
C15 C16 1.408(6) .
C15 C20 1.422(6) .
C16 H16 0.9500 .
C16 C17 1.362(8) .
C17 H17 0.9500 .
C17 C18 1.395(8) .
C18 H18 0.9500 .
C18 C19 1.374(7) .
C19 H19 0.9500 .
C19 C20 1.407(5) .
C21 H21 0.9500 .
C21 C22 1.371(5) .
C22 H22 0.9500 .
C22 C23 1.368(6) .
C23 H23 0.9500 .
C23 C24 1.382(7) .
C24 H24 0.9500 .
C24 C25 1.373(5) .
C25 H25 0.9500 .

loop_
_platon_squeeze_void_nr
_platon_squeeze_void_average_x
_platon_squeeze_void_average_y
_platon_squeeze_void_average_z
_platon_squeeze_void_volume
_platon_squeeze_void_count_electrons
_platon_squeeze_void_content
1 0.000 0.500 -0.024 1033 188 ' '
2 0.500 0.000 0.106 1033 188 ' '
